data_7133684
loop_
_publ_author_name
'Kennedy, Dominic B.'
'Evans, Matthew J.'
'Jones, Dafydd D. L.'
'Parr, Joseph M.'
'Hill, Michael S.'
'Jones, Cameron'

_publ_section_title
;
 A series of neutral alkaline earth metal hydride complexes supported by a
 bulky, unsymmetrical &#x3b2;-diketiminate ligand,
 [{(<sup>Dip/TCHP</sup>Nacnac)M(&#x3bc;-H)}<sub>2</sub>] (M = Mg, Ca, Sr
 or Ba).
;
_journal_issue 78
_journal_name_full 'Chemical communications (Cambridge, England)'
_journal_page_first 10894
_journal_page_last 10897
_journal_paper_doi 10.1039/d4cc04286g
_journal_volume 60
_journal_year 2024
_chemical_formula_sum 'C100 H138 N4 Sr2'
_chemical_formula_weight 1571.38
_space_group_crystal_system triclinic
_space_group_IT_number 2
_space_group_name_Hall '-P 1'
_space_group_name_H-M_alt 'P -1'
_atom_sites_solution_hydrogens mixed
_audit_creation_method SHELXL-2018/3
_audit_update_record
;
2024-08-21 deposited with the CCDC.	2024-09-05 downloaded from the CCDC.
;
_cell_angle_alpha 106.13(3)
_cell_angle_beta 102.37(3)
_cell_angle_gamma 112.91(3)
_cell_formula_units_Z 1
_cell_length_a 12.450(3)
_cell_length_b 14.510(3)
_cell_length_c 14.600(3)
_cell_measurement_reflns_used 8883
_cell_measurement_temperature 100(2)
_cell_measurement_theta_max 26.372
_cell_measurement_theta_min 1.559
_cell_volume 2173.4(13)
_computing_structure_refinement 'SHELXL-2018/3 (Sheldrick, 2018)'
_computing_structure_solution 'SHELXT 2018/2 (Sheldrick, 2018)'
_diffrn_ambient_temperature 100(2)
_diffrn_detector_area_resol_mean 13.3
_diffrn_measured_fraction_theta_full 0.997
_diffrn_measured_fraction_theta_max 0.997
_diffrn_measurement_device_type MX2
_diffrn_measurement_method 'Dectris Eiger 16M'
_diffrn_radiation_type Synchrotron
_diffrn_radiation_wavelength 0.71073
_diffrn_reflns_av_R_equivalents 0.0979
_diffrn_reflns_av_unetI/netI 0.0638
_diffrn_reflns_Laue_measured_fraction_full 0.997
_diffrn_reflns_Laue_measured_fraction_max 0.997
_diffrn_reflns_limit_h_max 15
_diffrn_reflns_limit_h_min -15
_diffrn_reflns_limit_k_max 18
_diffrn_reflns_limit_k_min -18
_diffrn_reflns_limit_l_max 18
_diffrn_reflns_limit_l_min -18
_diffrn_reflns_number 55314
_diffrn_reflns_point_group_measured_fraction_full 0.997
_diffrn_reflns_point_group_measured_fraction_max 0.997
_diffrn_reflns_theta_full 25.242
_diffrn_reflns_theta_max 26.372
_diffrn_reflns_theta_min 1.559
_diffrn_source 'MX2 Beamline Australian Synchrotron'
_exptl_absorpt_coefficient_mu 1.275
_exptl_absorpt_correction_T_max 'Value not reported by XDS'
_exptl_absorpt_correction_T_min 'Value not reported by XDS'
_exptl_absorpt_correction_type multi-scan
_exptl_absorpt_process_details 'XDS (Kabsch, 2010)'
_exptl_crystal_colour colorless
_exptl_crystal_density_diffrn 1.201
_exptl_crystal_description plate
_exptl_crystal_F_000 842
_exptl_crystal_size_max 0.009
_exptl_crystal_size_mid 0.006
_exptl_crystal_size_min 0.004
_exptl_transmission_factor_max 'Value not reported by XDS'
_exptl_transmission_factor_min 'Value not reported by XDS'
_refine_diff_density_max 1.683
_refine_diff_density_min -0.834
_refine_diff_density_rms 0.088
_refine_ls_extinction_method none
_refine_ls_goodness_of_fit_ref 1.036
_refine_ls_hydrogen_treatment mixed
_refine_ls_matrix_type full
_refine_ls_number_parameters 488
_refine_ls_number_reflns 8883
_refine_ls_number_restraints 12
_refine_ls_restrained_S_all 1.042
_refine_ls_R_factor_all 0.0763
_refine_ls_R_factor_gt 0.0715
_refine_ls_shift/su_max 0.001
_refine_ls_shift/su_mean 0.000
_refine_ls_structure_factor_coef Fsqd
_refine_ls_weighting_details 'w=1/[\s^2^(Fo^2^)+(0.1217P)^2^+1.4844P] where P=(Fo^2^+2Fc^2^)/3'
_refine_ls_weighting_scheme calc
_refine_ls_wR_factor_gt 0.2004
_refine_ls_wR_factor_ref 0.2060
_reflns_Friedel_coverage 0.000
_reflns_number_gt 7897
_reflns_number_total 8883
_reflns_threshold_expression 'I > 2\s(I)'
_cod_data_source_file d4cc04286g2.cif
_cod_data_source_block cj1701
_cod_depositor_comments
;
The following automatic conversions were performed:

data item '_exptl_absorpt_correction_type' value 'Multi-Scan' was
changed to 'multi-scan' in accordance with the
/home/data/users/saulius/crontab/automatic-downloads/rss-feeds/RSC/lib/dictionaries/cif_core.dic
dictionary named 'cif_core.dic' version 2.4.2 last updated on
2011-04-26.

Automatic conversion script
Id: cif_fix_values 8170 2020-07-09 18:12:32Z antanas 

 Adding full bibliography for 7133684--7133690.cif.
;
_cod_original_cell_volume 2173.4(10)
_cod_database_code 7133684
_shelx_shelxl_version_number 2018/3
_shelx_space_group_comment
;
The symmetry employed for this shelxl refinement is uniquely defined
by the following loop, which should always be used as a source of
symmetry information in preference to the above space-group names.
They are only intended as comments.
;
_shelx_estimated_absorpt_t_min 'Value not reported by XDS'
_shelx_estimated_absorpt_t_max 'Value not reported by XDS'

loop_
_space_group_symop_operation_xyz
'x, y, z'
'-x, -y, -z'

loop_
_atom_site_label
_atom_site_type_symbol
_atom_site_fract_x
_atom_site_fract_y
_atom_site_fract_z
_atom_site_U_iso_or_equiv
_atom_site_adp_type
_atom_site_occupancy
_atom_site_site_symmetry_order
_atom_site_calc_flag
_atom_site_refinement_flags_posn
_atom_site_refinement_flags_adp
_atom_site_refinement_flags_occupancy
_atom_site_disorder_assembly
_atom_site_disorder_group
Sr1 Sr 0.63497(4) 0.10982(3) 0.61702(3) 0.05474(16) Uani 1 1 d . . . . .
N1 N 0.7630(3) 0.2954(2) 0.7628(2) 0.0435(6) Uani 1 1 d . . . . .
N2 N 0.5291(3) 0.2308(2) 0.6023(2) 0.0458(6) Uani 1 1 d . . . . .
C26 C 0.7587(3) 0.3879(3) 0.7964(2) 0.0435(7) Uani 1 1 d . . . . .
C2 C 0.8556(3) 0.2467(3) 0.8954(2) 0.0453(7) Uani 1 1 d . . . . .
C4 C 1.0463(3) 0.2335(3) 0.9037(3) 0.0478(7) Uani 1 1 d . . . . .
C1 C 0.8643(3) 0.2852(3) 0.8170(2) 0.0426(6) Uani 1 1 d . . . . .
C7 C 0.7481(3) 0.2350(3) 0.9334(3) 0.0474(7) Uani 1 1 d . . . . .
H7 H 0.721333 0.288019 0.919666 0.057 Uiso 1 1 calc R U . . .
C3 C 0.9464(3) 0.2210(3) 0.9362(3) 0.0478(7) Uani 1 1 d . . . . .
H3 H 0.939855 0.193863 0.988110 0.057 Uiso 1 1 calc R U . . .
C31 C 0.3041(3) 0.0966(3) 0.5135(3) 0.0507(8) Uani 1 1 d . . . . .
C6 C 0.9673(3) 0.3027(3) 0.7852(3) 0.0468(7) Uani 1 1 d . . . . .
C27 C 0.6597(3) 0.4021(3) 0.7480(3) 0.0484(7) Uani 1 1 d . . . . .
H27 H 0.665567 0.471364 0.780272 0.058 Uiso 1 1 calc R U . . .
C5 C 1.0550(3) 0.2757(3) 0.8291(3) 0.0489(7) Uani 1 1 d . . . . .
H5 H 1.123877 0.286468 0.807253 0.059 Uiso 1 1 calc R U . . .
C30 C 0.4214(3) 0.1619(3) 0.5113(3) 0.0475(7) Uani 1 1 d . . . . .
C25 C 0.8622(3) 0.4835(3) 0.8911(3) 0.0512(8) Uani 1 1 d . . . . .
H25A H 0.859621 0.466362 0.951181 0.077 Uiso 1 1 calc R U . . .
H25B H 0.850870 0.548127 0.899194 0.077 Uiso 1 1 calc R U . . .
H25C H 0.943242 0.498250 0.884347 0.077 Uiso 1 1 calc R U . . .
C28 C 0.5534(3) 0.3295(3) 0.6592(3) 0.0476(7) Uani 1 1 d . . . . .
C19 C 0.9828(4) 0.3547(3) 0.7078(3) 0.0529(8) Uani 1 1 d . . . . .
H19 H 0.932424 0.394153 0.709904 0.063 Uiso 1 1 calc R U . . .
C33 C 0.2205(3) 0.0071(3) 0.3277(3) 0.0507(8) Uani 1 1 d . . . . .
H33 H 0.152942 -0.045567 0.265527 0.061 Uiso 1 1 calc R U . . .
C13 C 1.1456(4) 0.2051(3) 0.9480(3) 0.0520(8) Uani 1 1 d . . . . .
H13 H 1.206661 0.222373 0.912584 0.062 Uiso 1 1 calc R U . . .
C8 C 0.6333(4) 0.1220(3) 0.8765(3) 0.0540(8) Uani 1 1 d . . . . .
H8A H 0.605763 0.104857 0.802197 0.065 Uiso 1 1 calc R U . . .
H8B H 0.656322 0.066714 0.887243 0.065 Uiso 1 1 calc R U . . .
C32 C 0.2049(3) 0.0180(3) 0.4211(3) 0.0519(8) Uani 1 1 d . . . . .
H32 H 0.126720 -0.027897 0.422453 0.062 Uiso 1 1 calc R U . . .
C29 C 0.4630(4) 0.3741(3) 0.6327(3) 0.0598(9) Uani 1 1 d . . . . .
H29A H 0.399900 0.325389 0.563950 0.090 Uiso 1 1 calc R U . . .
H29B H 0.509839 0.447210 0.634732 0.090 Uiso 1 1 calc R U . . .
H29C H 0.421564 0.378124 0.682584 0.090 Uiso 1 1 calc R U . . .
C34 C 0.3355(4) 0.0737(3) 0.3259(3) 0.0524(8) Uani 1 1 d . . . . .
H34 H 0.345369 0.065840 0.261832 0.063 Uiso 1 1 calc R U . . .
C35 C 0.4361(4) 0.1513(3) 0.4153(3) 0.0554(8) Uani 1 1 d . . . . .
C12 C 0.7865(4) 0.2653(3) 1.0486(3) 0.0584(9) Uani 1 1 d . . . . .
H12A H 0.814568 0.214962 1.065552 0.070 Uiso 1 1 calc R U . . .
H12B H 0.857778 0.340337 1.085145 0.070 Uiso 1 1 calc R U . . .
C39 C 0.5598(4) 0.2273(3) 0.4118(3) 0.0607(9) Uani 1 1 d . . . . .
H39 H 0.629241 0.243163 0.473062 0.073 Uiso 1 1 calc R U . . .
C36 C 0.2792(4) 0.1129(4) 0.6135(3) 0.0626(10) Uani 1 1 d . . . . .
H36 H 0.359314 0.169504 0.671540 0.075 Uiso 1 1 calc R U . . .
C11 C 0.6790(4) 0.2594(4) 1.0850(3) 0.0626(10) Uani 1 1 d . . . . .
H11A H 0.706391 0.276456 1.159232 0.075 Uiso 1 1 calc R U . . .
H11B H 0.656064 0.314623 1.074017 0.075 Uiso 1 1 calc R U . . .
C10 C 0.5652(4) 0.1466(3) 1.0278(3) 0.0612(9) Uani 1 1 d . . . . .
H10A H 0.495289 0.146324 1.049904 0.073 Uiso 1 1 calc R U . . .
H10B H 0.585396 0.092274 1.044544 0.073 Uiso 1 1 calc R U . . .
C9 C 0.5252(4) 0.1150(4) 0.9125(3) 0.0614(9) Uani 1 1 d . . . . .
H9A H 0.495789 0.164440 0.894984 0.074 Uiso 1 1 calc R U . . .
H9B H 0.454640 0.039549 0.876620 0.074 Uiso 1 1 calc R U . . .
C42 C 0.1873(5) 0.2475(4) 0.3620(4) 0.0684(11) Uani 1 1 d . . . . .
H42 H 0.240946 0.223330 0.392026 0.082 Uiso 1 1 calc R U . . .
C43 C 0.0628(5) 0.1795(4) 0.3177(4) 0.0740(12) Uani 1 1 d . . . . .
H43 H 0.029840 0.108248 0.317228 0.089 Uiso 1 1 calc R U . . .
C41 C 0.5848(4) 0.1794(4) 0.3164(3) 0.0680(11) Uani 1 1 d . . . . .
H41A H 0.572749 0.106051 0.306966 0.102 Uiso 1 1 calc R U . . .
H41B H 0.670991 0.226330 0.324628 0.102 Uiso 1 1 calc R U . . .
H41C H 0.526518 0.175123 0.256323 0.102 Uiso 1 1 calc R U . . .
C21 C 1.1285(5) 0.4952(4) 0.6596(4) 0.0727(12) Uani 1 1 d . . . . .
H21A H 1.082726 0.537833 0.665454 0.087 Uiso 1 1 calc R U . . .
H21B H 1.217621 0.546582 0.677382 0.087 Uiso 1 1 calc R U . . .
C24 C 0.9325(4) 0.2731(4) 0.5989(3) 0.0637(10) Uani 1 1 d . . . . .
H24A H 0.843390 0.220963 0.580346 0.076 Uiso 1 1 calc R U . . .
H24B H 0.979064 0.231104 0.593898 0.076 Uiso 1 1 calc R U . . .
C14 C 1.0903(5) 0.0839(4) 0.9224(4) 0.0742(12) Uani 1 1 d . . . . .
H14A H 1.052505 0.043038 0.847114 0.089 Uiso 1 1 calc R U . . .
H14B H 1.023231 0.061325 0.950444 0.089 Uiso 1 1 calc R U . . .
C22 C 1.0766(5) 0.4136(4) 0.5517(4) 0.0698(11) Uani 1 1 d . . . . .
H22A H 1.129638 0.378171 0.543419 0.084 Uiso 1 1 calc R U . . .
H22B H 1.078723 0.451701 0.504851 0.084 Uiso 1 1 calc R U . . .
C20 C 1.1176(5) 0.4400(4) 0.7358(3) 0.0714(12) Uani 1 1 d . . . . .
H20A H 1.171436 0.404652 0.735979 0.086 Uiso 1 1 calc R U . . .
H20B H 1.147830 0.496198 0.805591 0.086 Uiso 1 1 calc R U . . .
C23 C 0.9436(5) 0.3274(5) 0.5231(4) 0.0770(13) Uani 1 1 d . . . . .
H23A H 0.915129 0.271117 0.453674 0.092 Uiso 1 1 calc R U . . .
H23B H 0.888261 0.361275 0.521384 0.092 Uiso 1 1 calc R U . . .
C37 C 0.2317(6) 0.0085(5) 0.6320(4) 0.0804(13) Uani 1 1 d . . . . .
H37A H 0.149356 -0.045569 0.579155 0.121 Uiso 1 1 calc R U . . .
H37B H 0.224480 0.024495 0.699566 0.121 Uiso 1 1 calc R U . . .
H37C H 0.290513 -0.020554 0.629356 0.121 Uiso 1 1 calc R U . . .
C15 C 1.1909(5) 0.0560(4) 0.9670(5) 0.0831(15) Uani 1 1 d . . . . .
H15A H 1.150990 -0.022335 0.954611 0.100 Uiso 1 1 calc R U . . .
H15B H 1.251271 0.068788 0.931517 0.100 Uiso 1 1 calc R U . . .
C18 C 1.2187(6) 0.2746(5) 1.0600(4) 0.0870(16) Uani 1 1 d . . . . .
H18A H 1.160332 0.265586 1.097494 0.104 Uiso 1 1 calc R U . . .
H18B H 1.260469 0.352313 1.070343 0.104 Uiso 1 1 calc R U . . .
C49 C 0.5248(5) 0.4277(4) 0.9369(5) 0.0816(13) Uani 1 1 d . . . . .
H49 H 0.543059 0.378399 0.893393 0.098 Uiso 1 1 calc R U . . .
C16 C 1.2593(6) 0.1229(6) 1.0790(5) 0.0934(19) Uani 1 1 d . . . . .
H16A H 1.325943 0.104953 1.103827 0.112 Uiso 1 1 calc R U . . .
H16B H 1.200519 0.104060 1.115174 0.112 Uiso 1 1 calc R U . . .
C47 C 0.2381(6) 0.3523(4) 0.3642(5) 0.0861(15) Uani 1 1 d . . . . .
H47 H 0.325782 0.400205 0.395307 0.103 Uiso 1 1 calc R U . . .
C40 C 0.5621(5) 0.3345(4) 0.4189(4) 0.0776(13) Uani 1 1 d . . . . .
H40A H 0.495471 0.321164 0.359021 0.116 Uiso 1 1 calc R U . . .
H40B H 0.643418 0.385130 0.420991 0.116 Uiso 1 1 calc R U . . .
H40C H 0.548931 0.366432 0.481310 0.116 Uiso 1 1 calc R U . . .
C44 C -0.0167(6) 0.2119(6) 0.2736(4) 0.0985(19) Uani 1 1 d . . . . .
H44 H -0.104392 0.163975 0.242246 0.118 Uiso 1 1 calc R U . . .
C45 C 0.0346(8) 0.3173(6) 0.2760(4) 0.101(2) Uani 1 1 d . U . . .
H45 H -0.018679 0.341716 0.245891 0.121 Uiso 1 1 calc R U . . .
C38 C 0.1816(5) 0.1546(4) 0.6119(4) 0.0819(14) Uani 1 1 d . . . . .
H38A H 0.210192 0.220438 0.597636 0.123 Uiso 1 1 calc R U . . .
H38B H 0.172276 0.171859 0.678627 0.123 Uiso 1 1 calc R U . . .
H38C H 0.100830 0.097835 0.558524 0.123 Uiso 1 1 calc R U . . .
C17 C 1.3177(6) 0.2447(6) 1.1043(4) 0.0929(18) Uani 1 1 d . . . . .
H17A H 1.384385 0.265700 1.075650 0.111 Uiso 1 1 calc R U . . .
H17B H 1.356291 0.285928 1.179515 0.111 Uiso 1 1 calc R U . . .
C46 C 0.1586(8) 0.3845(5) 0.3203(5) 0.0906(17) Uani 1 1 d . U . . .
H46 H 0.191741 0.456005 0.321278 0.109 Uiso 1 1 calc R U . . .
C48 C 0.4151(6) 0.4258(5) 0.9046(5) 0.0914(16) Uani 1 1 d . . . . .
H48 H 0.354673 0.374241 0.838784 0.110 Uiso 1 1 calc R U . . .
C50 C 0.6113(6) 0.5006(6) 1.0328(5) 0.0982(18) Uani 1 1 d . . . . .
H50 H 0.688783 0.500968 1.056330 0.118 Uiso 1 1 calc R U . . .
H H 0.417(6) -0.035(5) 0.569(5) 0.100(19) Uiso 1 1 d . . . . .

loop_
_atom_site_aniso_label
_atom_site_aniso_U_11
_atom_site_aniso_U_22
_atom_site_aniso_U_33
_atom_site_aniso_U_23
_atom_site_aniso_U_13
_atom_site_aniso_U_12
Sr1 0.0595(2) 0.0428(2) 0.0447(2) 0.00737(15) 0.00716(16) 0.02152(17)
N1 0.0433(14) 0.0394(13) 0.0355(13) 0.0106(11) 0.0057(11) 0.0160(11)
N2 0.0412(14) 0.0419(14) 0.0383(14) 0.0104(12) 0.0041(12) 0.0143(12)
C26 0.0417(16) 0.0380(15) 0.0344(15) 0.0094(13) 0.0049(13) 0.0120(13)
C2 0.0450(17) 0.0377(15) 0.0360(15) 0.0070(13) 0.0030(13) 0.0153(13)
C4 0.0425(16) 0.0350(15) 0.0438(17) 0.0041(13) -0.0001(14) 0.0143(13)
C1 0.0425(16) 0.0360(14) 0.0357(15) 0.0083(12) 0.0048(13) 0.0153(13)
C7 0.0499(18) 0.0427(16) 0.0410(16) 0.0144(14) 0.0107(14) 0.0188(14)
C3 0.0510(18) 0.0406(16) 0.0378(16) 0.0113(13) 0.0047(14) 0.0178(14)
C31 0.0462(18) 0.0417(17) 0.0454(18) 0.0066(14) 0.0075(15) 0.0157(14)
C6 0.0488(18) 0.0372(15) 0.0407(16) 0.0101(13) 0.0076(14) 0.0161(14)
C27 0.0507(18) 0.0371(16) 0.0413(17) 0.0077(14) 0.0038(15) 0.0182(14)
C5 0.0468(18) 0.0383(16) 0.0451(17) 0.0080(14) 0.0093(15) 0.0150(14)
C30 0.0441(17) 0.0402(16) 0.0401(16) 0.0088(14) 0.0043(14) 0.0143(14)
C25 0.0496(18) 0.0387(16) 0.0427(17) 0.0058(14) -0.0008(15) 0.0165(14)
C28 0.0456(17) 0.0453(17) 0.0418(17) 0.0142(14) 0.0069(14) 0.0194(14)
C19 0.057(2) 0.0504(19) 0.0520(19) 0.0216(17) 0.0191(17) 0.0258(17)
C33 0.0480(18) 0.0374(16) 0.0445(18) 0.0039(14) 0.0000(15) 0.0170(14)
C13 0.0498(19) 0.0464(18) 0.0479(18) 0.0131(15) 0.0045(15) 0.0228(15)
C8 0.0504(19) 0.0474(18) 0.0466(18) 0.0101(15) 0.0111(16) 0.0162(16)
C32 0.0442(17) 0.0402(16) 0.0501(19) 0.0061(15) 0.0072(15) 0.0138(14)
C29 0.055(2) 0.055(2) 0.054(2) 0.0142(18) 0.0021(17) 0.0266(18)
C34 0.057(2) 0.0419(17) 0.0388(17) 0.0083(14) 0.0065(15) 0.0169(16)
C35 0.051(2) 0.0473(18) 0.0429(18) 0.0090(15) 0.0064(16) 0.0127(16)
C12 0.057(2) 0.052(2) 0.0413(18) 0.0086(16) 0.0089(16) 0.0143(17)
C39 0.053(2) 0.056(2) 0.0437(19) 0.0118(17) 0.0096(16) 0.0079(17)
C36 0.052(2) 0.058(2) 0.048(2) 0.0073(17) 0.0127(17) 0.0109(17)
C11 0.066(2) 0.057(2) 0.048(2) 0.0121(18) 0.0195(19) 0.0206(19)
C10 0.060(2) 0.058(2) 0.052(2) 0.0180(18) 0.0202(19) 0.0191(18)
C9 0.053(2) 0.062(2) 0.049(2) 0.0153(18) 0.0099(17) 0.0180(18)
C42 0.074(3) 0.057(2) 0.063(2) 0.016(2) 0.012(2) 0.035(2)
C43 0.080(3) 0.055(2) 0.069(3) 0.015(2) 0.014(2) 0.030(2)
C41 0.061(2) 0.066(3) 0.056(2) 0.019(2) 0.018(2) 0.017(2)
C21 0.092(3) 0.050(2) 0.065(3) 0.022(2) 0.033(3) 0.021(2)
C24 0.067(2) 0.055(2) 0.052(2) 0.0209(18) 0.0122(19) 0.0183(19)
C14 0.066(3) 0.053(2) 0.085(3) 0.021(2) 0.002(2) 0.030(2)
C22 0.086(3) 0.065(3) 0.064(3) 0.031(2) 0.035(2) 0.035(2)
C20 0.079(3) 0.051(2) 0.053(2) 0.0143(19) 0.018(2) 0.010(2)
C23 0.082(3) 0.082(3) 0.055(2) 0.032(2) 0.018(2) 0.028(3)
C37 0.089(4) 0.078(3) 0.069(3) 0.030(3) 0.035(3) 0.031(3)
C15 0.072(3) 0.058(3) 0.109(4) 0.032(3) 0.010(3) 0.035(2)
C18 0.087(3) 0.094(4) 0.055(2) -0.002(2) -0.010(2) 0.060(3)
C49 0.078(3) 0.069(3) 0.087(4) 0.020(3) 0.034(3) 0.032(3)
C16 0.085(3) 0.156(6) 0.106(4) 0.096(5) 0.049(3) 0.082(4)
C47 0.098(4) 0.059(3) 0.100(4) 0.028(3) 0.048(3) 0.034(3)
C40 0.082(3) 0.066(3) 0.072(3) 0.025(2) 0.031(3) 0.024(2)
C44 0.083(4) 0.105(4) 0.065(3) -0.003(3) -0.008(3) 0.050(3)
C45 0.153(6) 0.118(5) 0.054(3) 0.029(3) 0.017(3) 0.101(4)
C38 0.072(3) 0.071(3) 0.080(3) 0.006(3) 0.031(3) 0.029(2)
C17 0.089(4) 0.114(5) 0.059(3) 0.008(3) -0.005(3) 0.068(4)
C46 0.145(5) 0.075(3) 0.075(3) 0.042(3) 0.052(3) 0.060(3)
C48 0.073(3) 0.090(4) 0.069(3) 0.012(3) 0.011(3) 0.022(3)
C50 0.071(3) 0.108(5) 0.097(4) 0.025(4) 0.012(3) 0.047(3)

loop_
_atom_type_symbol
_atom_type_description
_atom_type_scat_dispersion_real
_atom_type_scat_dispersion_imag
_atom_type_scat_source
C C 0.0033 0.0016 'International Tables Vol C Tables 4.2.6.8 and 6.1.1.4'
H H 0.0000 0.0000 'International Tables Vol C Tables 4.2.6.8 and 6.1.1.4'
N N 0.0061 0.0033 'International Tables Vol C Tables 4.2.6.8 and 6.1.1.4'
Sr Sr -1.5307 3.2498 'International Tables Vol C Tables 4.2.6.8 and 6.1.1.4'

loop_
_geom_angle_atom_site_label_1
_geom_angle_atom_site_label_2
_geom_angle_atom_site_label_3
_geom_angle
_geom_angle_site_symmetry_1
_geom_angle_site_symmetry_3
_geom_angle_publ_flag
N1 Sr1 N2 69.83(9) . . ?
N1 Sr1 C33 101.37(10) . 2_656 ?
N2 Sr1 C33 170.41(9) . 2_656 ?
N1 Sr1 C34 112.73(9) . 2_656 ?
N2 Sr1 C34 153.38(10) . 2_656 ?
C33 Sr1 C34 26.02(10) 2_656 2_656 ?
N1 Sr1 C1 26.42(9) . . ?
N2 Sr1 C1 96.25(9) . . ?
C33 Sr1 C1 75.02(9) 2_656 . ?
C34 Sr1 C1 89.22(9) 2_656 . ?
N1 Sr1 C30 95.09(9) . . ?
N2 Sr1 C30 25.26(9) . . ?
C33 Sr1 C30 163.17(9) 2_656 . ?
C34 Sr1 C30 140.93(10) 2_656 . ?
C1 Sr1 C30 121.50(9) . . ?
N1 Sr1 C32 112.67(10) . 2_656 ?
N2 Sr1 C32 161.38(10) . 2_656 ?
C33 Sr1 C32 25.35(10) 2_656 2_656 ?
C34 Sr1 C32 44.39(10) 2_656 2_656 ?
C1 Sr1 C32 87.62(9) . 2_656 ?
C30 Sr1 C32 145.89(9) . 2_656 ?
N1 Sr1 C35 136.17(9) . 2_656 ?
N2 Sr1 C35 141.19(10) . 2_656 ?
C33 Sr1 C35 43.78(10) 2_656 2_656 ?
C34 Sr1 C35 24.08(9) 2_656 2_656 ?
C1 Sr1 C35 113.30(9) . 2_656 ?
C30 Sr1 C35 120.13(10) . 2_656 ?
C32 Sr1 C35 49.96(10) 2_656 2_656 ?
N1 Sr1 Sr1 156.29(7) . 2_656 ?
N2 Sr1 Sr1 86.50(7) . 2_656 ?
C33 Sr1 Sr1 102.15(7) 2_656 2_656 ?
C34 Sr1 Sr1 87.77(7) 2_656 2_656 ?
C1 Sr1 Sr1 176.99(6) . 2_656 ?
C30 Sr1 Sr1 61.26(7) . 2_656 ?
C32 Sr1 Sr1 90.17(7) 2_656 2_656 ?
C35 Sr1 Sr1 63.69(7) 2_656 2_656 ?
N1 Sr1 H 130.6(14) . . ?
N2 Sr1 H 83.7(14) . . ?
C33 Sr1 H 100.0(14) 2_656 . ?
C34 Sr1 H 75.0(14) 2_656 . ?
C1 Sr1 H 138.0(14) . . ?
C30 Sr1 H 66.0(14) . . ?
C32 Sr1 H 105.5(14) 2_656 . ?
C35 Sr1 H 57.5(14) 2_656 . ?
Sr1 Sr1 H 41.0(14) 2_656 . ?
C26 N1 C1 119.9(3) . . ?
C26 N1 Sr1 138.5(2) . . ?
C1 N1 Sr1 101.58(19) . . ?
C28 N2 C30 122.1(3) . . ?
C28 N2 Sr1 134.5(2) . . ?
C30 N2 Sr1 103.4(2) . . ?
N1 C26 C27 122.7(3) . . ?
N1 C26 C25 120.2(3) . . ?
C27 C26 C25 117.1(3) . . ?
C3 C2 C1 118.8(3) . . ?
C3 C2 C7 121.8(3) . . ?
C1 C2 C7 119.4(3) . . ?
C3 C4 C5 117.5(3) . . ?
C3 C4 C13 122.4(3) . . ?
C5 C4 C13 120.1(3) . . ?
C6 C1 C2 120.1(3) . . ?
C6 C1 N1 119.7(3) . . ?
C2 C1 N1 119.8(3) . . ?
C6 C1 Sr1 103.1(2) . . ?
C2 C1 Sr1 107.8(2) . . ?
N1 C1 Sr1 52.01(15) . . ?
C2 C7 C8 113.5(3) . . ?
C2 C7 C12 113.2(3) . . ?
C8 C7 C12 109.7(3) . . ?
C2 C7 H7 106.7 . . ?
C8 C7 H7 106.7 . . ?
C12 C7 H7 106.7 . . ?
C4 C3 C2 122.3(3) . . ?
C4 C3 H3 118.8 . . ?
C2 C3 H3 118.8 . . ?
C32 C31 C30 119.6(3) . . ?
C32 C31 C36 118.6(3) . . ?
C30 C31 C36 121.7(3) . . ?
C5 C6 C1 118.3(3) . . ?
C5 C6 C19 121.8(3) . . ?
C1 C6 C19 119.9(3) . . ?
C28 C27 C26 129.8(3) . . ?
C28 C27 H27 115.1 . . ?
C26 C27 H27 115.1 . . ?
C6 C5 C4 122.9(3) . . ?
C6 C5 H5 118.5 . . ?
C4 C5 H5 118.5 . . ?
C31 C30 N2 121.7(3) . . ?
C31 C30 C35 119.6(3) . . ?
N2 C30 C35 118.4(3) . . ?
C31 C30 Sr1 111.8(2) . . ?
N2 C30 Sr1 51.37(16) . . ?
C35 C30 Sr1 100.4(2) . . ?
C26 C25 H25A 109.5 . . ?
C26 C25 H25B 109.5 . . ?
H25A C25 H25B 109.5 . . ?
C26 C25 H25C 109.5 . . ?
H25A C25 H25C 109.5 . . ?
H25B C25 H25C 109.5 . . ?
N2 C28 C27 124.6(3) . . ?
N2 C28 C29 121.3(3) . . ?
C27 C28 C29 114.1(3) . . ?
C24 C19 C20 110.0(3) . . ?
C24 C19 C6 113.8(3) . . ?
C20 C19 C6 112.8(3) . . ?
C24 C19 H19 106.6 . . ?
C20 C19 H19 106.6 . . ?
C6 C19 H19 106.6 . . ?
C34 C33 C32 119.7(3) . . ?
C34 C33 Sr1 80.2(2) . 2_656 ?
C32 C33 Sr1 85.2(2) . 2_656 ?
C34 C33 H33 120.1 . . ?
C32 C33 H33 120.1 . . ?
Sr1 C33 H33 104.6 2_656 . ?
C18 C13 C14 113.4(4) . . ?
C18 C13 C4 112.5(3) . . ?
C14 C13 C4 111.2(3) . . ?
C18 C13 H13 106.4 . . ?
C14 C13 H13 106.4 . . ?
C4 C13 H13 106.4 . . ?
C9 C8 C7 112.1(3) . . ?
C9 C8 H8A 109.2 . . ?
C7 C8 H8A 109.2 . . ?
C9 C8 H8B 109.2 . . ?
C7 C8 H8B 109.2 . . ?
H8A C8 H8B 107.9 . . ?
C33 C32 C31 120.5(3) . . ?
C33 C32 Sr1 69.5(2) . 2_656 ?
C31 C32 Sr1 89.4(2) . 2_656 ?
C33 C32 H32 119.8 . . ?
C31 C32 H32 119.8 . . ?
Sr1 C32 H32 111.3 2_656 . ?
C28 C29 H29A 109.5 . . ?
C28 C29 H29B 109.5 . . ?
H29A C29 H29B 109.5 . . ?
C28 C29 H29C 109.5 . . ?
H29A C29 H29C 109.5 . . ?
H29B C29 H29C 109.5 . . ?
C35 C34 C33 121.6(4) . . ?
C35 C34 Sr1 89.1(2) . 2_656 ?
C33 C34 Sr1 73.7(2) . 2_656 ?
C35 C34 H34 119.2 . . ?
C33 C34 H34 119.2 . . ?
Sr1 C34 H34 107.7 2_656 . ?
C34 C35 C30 119.0(4) . . ?
C34 C35 C39 120.9(3) . . ?
C30 C35 C39 120.0(3) . . ?
C34 C35 Sr1 66.8(2) . 2_656 ?
C30 C35 Sr1 84.8(2) . 2_656 ?
C39 C35 Sr1 120.4(3) . 2_656 ?
C11 C12 C7 111.8(3) . . ?
C11 C12 H12A 109.2 . . ?
C7 C12 H12A 109.2 . . ?
C11 C12 H12B 109.2 . . ?
C7 C12 H12B 109.2 . . ?
H12A C12 H12B 107.9 . . ?
C40 C39 C41 109.5(4) . . ?
C40 C39 C35 109.3(4) . . ?
C41 C39 C35 113.9(3) . . ?
C40 C39 H39 108.0 . . ?
C41 C39 H39 108.0 . . ?
C35 C39 H39 108.0 . . ?
C37 C36 C31 112.5(4) . . ?
C37 C36 C38 108.9(4) . . ?
C31 C36 C38 109.8(4) . . ?
C37 C36 H36 108.5 . . ?
C31 C36 H36 108.5 . . ?
C38 C36 H36 108.5 . . ?
C10 C11 C12 111.2(3) . . ?
C10 C11 H11A 109.4 . . ?
C12 C11 H11A 109.4 . . ?
C10 C11 H11B 109.4 . . ?
C12 C11 H11B 109.4 . . ?
H11A C11 H11B 108.0 . . ?
C11 C10 C9 110.7(3) . . ?
C11 C10 H10A 109.5 . . ?
C9 C10 H10A 109.5 . . ?
C11 C10 H10B 109.5 . . ?
C9 C10 H10B 109.5 . . ?
H10A C10 H10B 108.1 . . ?
C10 C9 C8 111.1(3) . . ?
C10 C9 H9A 109.4 . . ?
C8 C9 H9A 109.4 . . ?
C10 C9 H9B 109.4 . . ?
C8 C9 H9B 109.4 . . ?
H9A C9 H9B 108.0 . . ?
C43 C42 C47 120.8(5) . . ?
C43 C42 H42 119.6 . . ?
C47 C42 H42 119.6 . . ?
C42 C43 C44 120.9(5) . . ?
C42 C43 H43 119.5 . . ?
C44 C43 H43 119.5 . . ?
C39 C41 H41A 109.5 . . ?
C39 C41 H41B 109.5 . . ?
H41A C41 H41B 109.5 . . ?
C39 C41 H41C 109.5 . . ?
H41A C41 H41C 109.5 . . ?
H41B C41 H41C 109.5 . . ?
C22 C21 C20 111.9(4) . . ?
C22 C21 H21A 109.2 . . ?
C20 C21 H21A 109.2 . . ?
C22 C21 H21B 109.2 . . ?
C20 C21 H21B 109.2 . . ?
H21A C21 H21B 107.9 . . ?
C19 C24 C23 112.4(4) . . ?
C19 C24 H24A 109.1 . . ?
C23 C24 H24A 109.1 . . ?
C19 C24 H24B 109.1 . . ?
C23 C24 H24B 109.1 . . ?
H24A C24 H24B 107.9 . . ?
C13 C14 C15 110.9(4) . . ?
C13 C14 H14A 109.5 . . ?
C15 C14 H14A 109.5 . . ?
C13 C14 H14B 109.5 . . ?
C15 C14 H14B 109.5 . . ?
H14A C14 H14B 108.1 . . ?
C21 C22 C23 111.6(4) . . ?
C21 C22 H22A 109.3 . . ?
C23 C22 H22A 109.3 . . ?
C21 C22 H22B 109.3 . . ?
C23 C22 H22B 109.3 . . ?
H22A C22 H22B 108.0 . . ?
C19 C20 C21 111.3(4) . . ?
C19 C20 H20A 109.4 . . ?
C21 C20 H20A 109.4 . . ?
C19 C20 H20B 109.4 . . ?
C21 C20 H20B 109.4 . . ?
H20A C20 H20B 108.0 . . ?
C22 C23 C24 111.6(4) . . ?
C22 C23 H23A 109.3 . . ?
C24 C23 H23A 109.3 . . ?
C22 C23 H23B 109.3 . . ?
C24 C23 H23B 109.3 . . ?
H23A C23 H23B 108.0 . . ?
C36 C37 H37A 109.5 . . ?
C36 C37 H37B 109.5 . . ?
H37A C37 H37B 109.5 . . ?
C36 C37 H37C 109.5 . . ?
H37A C37 H37C 109.5 . . ?
H37B C37 H37C 109.5 . . ?
C16 C15 C14 111.9(5) . . ?
C16 C15 H15A 109.2 . . ?
C14 C15 H15A 109.2 . . ?
C16 C15 H15B 109.2 . . ?
C14 C15 H15B 109.2 . . ?
H15A C15 H15B 107.9 . . ?
C13 C18 C17 112.1(4) . . ?
C13 C18 H18A 109.2 . . ?
C17 C18 H18A 109.2 . . ?
C13 C18 H18B 109.2 . . ?
C17 C18 H18B 109.2 . . ?
H18A C18 H18B 107.9 . . ?
C48 C49 C50 120.1(5) . . ?
C48 C49 H49 120.0 . . ?
C50 C49 H49 120.0 . . ?
C15 C16 C17 112.2(4) . . ?
C15 C16 H16A 109.2 . . ?
C17 C16 H16A 109.2 . . ?
C15 C16 H16B 109.2 . . ?
C17 C16 H16B 109.2 . . ?
H16A C16 H16B 107.9 . . ?
C46 C47 C42 118.2(6) . . ?
C46 C47 H47 120.9 . . ?
C42 C47 H47 120.9 . . ?
C39 C40 H40A 109.5 . . ?
C39 C40 H40B 109.5 . . ?
H40A C40 H40B 109.5 . . ?
C39 C40 H40C 109.5 . . ?
H40A C40 H40C 109.5 . . ?
H40B C40 H40C 109.5 . . ?
C43 C44 C45 118.1(6) . . ?
C43 C44 H44 120.9 . . ?
C45 C44 H44 120.9 . . ?
C46 C45 C44 120.6(5) . . ?
C46 C45 H45 119.7 . . ?
C44 C45 H45 119.7 . . ?
C36 C38 H38A 109.5 . . ?
C36 C38 H38B 109.5 . . ?
H38A C38 H38B 109.5 . . ?
C36 C38 H38C 109.5 . . ?
H38A C38 H38C 109.5 . . ?
H38B C38 H38C 109.5 . . ?
C16 C17 C18 110.8(5) . . ?
C16 C17 H17A 109.5 . . ?
C18 C17 H17A 109.5 . . ?
C16 C17 H17B 109.5 . . ?
C18 C17 H17B 109.5 . . ?
H17A C17 H17B 108.1 . . ?
C45 C46 C47 121.4(5) . . ?
C45 C46 H46 119.3 . . ?
C47 C46 H46 119.3 . . ?
C49 C48 C50 120.2(6) . 2_667 ?
C49 C48 H48 119.9 . . ?
C50 C48 H48 119.9 2_667 . ?
C49 C50 C48 119.7(6) . 2_667 ?
C49 C50 H50 120.2 . . ?
C48 C50 H50 120.2 2_667 . ?

loop_
_geom_bond_atom_site_label_1
_geom_bond_atom_site_label_2
_geom_bond_distance
_geom_bond_site_symmetry_2
_geom_bond_publ_flag
Sr1 N1 2.518(3) . ?
Sr1 N2 2.599(3) . ?
Sr1 C33 3.047(4) 2_656 ?
Sr1 C34 3.128(4) 2_656 ?
Sr1 C1 3.130(4) . ?
Sr1 C30 3.237(4) . ?
Sr1 C32 3.242(4) 2_656 ?
Sr1 C35 3.402(4) 2_656 ?
Sr1 Sr1 3.717(3) 2_656 ?
Sr1 H 2.49(6) . ?
N1 C26 1.322(4) . ?
N1 C1 1.421(4) . ?
N2 C28 1.315(5) . ?
N2 C30 1.420(4) . ?
C26 C27 1.403(5) . ?
C26 C25 1.508(5) . ?
C2 C3 1.392(5) . ?
C2 C1 1.412(5) . ?
C2 C7 1.523(5) . ?
C4 C3 1.390(5) . ?
C4 C5 1.394(5) . ?
C4 C13 1.523(5) . ?
C1 C6 1.411(5) . ?
C7 C8 1.527(5) . ?
C7 C12 1.527(5) . ?
C7 H7 1.0000 . ?
C3 H3 0.9500 . ?
C31 C32 1.407(5) . ?
C31 C30 1.411(5) . ?
C31 C36 1.531(6) . ?
C6 C5 1.389(5) . ?
C6 C19 1.530(5) . ?
C27 C28 1.401(5) . ?
C27 H27 0.9500 . ?
C5 H5 0.9500 . ?
C30 C35 1.426(5) . ?
C25 H25A 0.9800 . ?
C25 H25B 0.9800 . ?
C25 H25C 0.9800 . ?
C28 C29 1.534(5) . ?
C19 C24 1.507(6) . ?
C19 C20 1.524(6) . ?
C19 H19 1.0000 . ?
C33 C34 1.392(6) . ?
C33 C32 1.393(6) . ?
C33 H33 0.9500 . ?
C13 C18 1.500(6) . ?
C13 C14 1.512(6) . ?
C13 H13 1.0000 . ?
C8 C9 1.525(6) . ?
C8 H8A 0.9900 . ?
C8 H8B 0.9900 . ?
C32 H32 0.9500 . ?
C29 H29A 0.9800 . ?
C29 H29B 0.9800 . ?
C29 H29C 0.9800 . ?
C34 C35 1.388(5) . ?
C34 H34 0.9500 . ?
C35 C39 1.528(6) . ?
C12 C11 1.523(6) . ?
C12 H12A 0.9900 . ?
C12 H12B 0.9900 . ?
C39 C40 1.518(7) . ?
C39 C41 1.528(6) . ?
C39 H39 1.0000 . ?
C36 C37 1.522(7) . ?
C36 C38 1.553(7) . ?
C36 H36 1.0000 . ?
C11 C10 1.520(6) . ?
C11 H11A 0.9900 . ?
C11 H11B 0.9900 . ?
C10 C9 1.525(6) . ?
C10 H10A 0.9900 . ?
C10 H10B 0.9900 . ?
C9 H9A 0.9900 . ?
C9 H9B 0.9900 . ?
C42 C43 1.349(7) . ?
C42 C47 1.389(7) . ?
C42 H42 0.9500 . ?
C43 C44 1.368(8) . ?
C43 H43 0.9500 . ?
C41 H41A 0.9800 . ?
C41 H41B 0.9800 . ?
C41 H41C 0.9800 . ?
C21 C22 1.494(7) . ?
C21 C20 1.540(6) . ?
C21 H21A 0.9900 . ?
C21 H21B 0.9900 . ?
C24 C23 1.527(6) . ?
C24 H24A 0.9900 . ?
C24 H24B 0.9900 . ?
C14 C15 1.532(6) . ?
C14 H14A 0.9900 . ?
C14 H14B 0.9900 . ?
C22 C23 1.511(7) . ?
C22 H22A 0.9900 . ?
C22 H22B 0.9900 . ?
C20 H20A 0.9900 . ?
C20 H20B 0.9900 . ?
C23 H23A 0.9900 . ?
C23 H23B 0.9900 . ?
C37 H37A 0.9800 . ?
C37 H37B 0.9800 . ?
C37 H37C 0.9800 . ?
C15 C16 1.489(9) . ?
C15 H15A 0.9900 . ?
C15 H15B 0.9900 . ?
C18 C17 1.534(6) . ?
C18 H18A 0.9900 . ?
C18 H18B 0.9900 . ?
C49 C48 1.333(8) . ?
C49 C50 1.372(9) . ?
C49 H49 0.9500 . ?
C16 C17 1.520(10) . ?
C16 H16A 0.9900 . ?
C16 H16B 0.9900 . ?
C47 C46 1.365(9) . ?
C47 H47 0.9500 . ?
C40 H40A 0.9800 . ?
C40 H40B 0.9800 . ?
C40 H40C 0.9800 . ?
C44 C45 1.396(10) . ?
C44 H44 0.9500 . ?
C45 C46 1.343(10) . ?
C45 H45 0.9500 . ?
C38 H38A 0.9800 . ?
C38 H38B 0.9800 . ?
C38 H38C 0.9800 . ?
C17 H17A 0.9900 . ?
C17 H17B 0.9900 . ?
C46 H46 0.9500 . ?
C48 C50 1.393(9) 2_667 ?
C48 H48 0.9500 . ?
C50 H50 0.9500 . ?

loop_
_geom_torsion_atom_site_label_1
_geom_torsion_atom_site_label_2
_geom_torsion_atom_site_label_3
_geom_torsion_atom_site_label_4
_geom_torsion
_geom_torsion_site_symmetry_1
_geom_torsion_site_symmetry_2
_geom_torsion_site_symmetry_3
_geom_torsion_site_symmetry_4
_geom_torsion_publ_flag
C1 N1 C26 C27 -178.2(3) . . . . ?
Sr1 N1 C26 C27 1.7(5) . . . . ?
C1 N1 C26 C25 1.2(5) . . . . ?
Sr1 N1 C26 C25 -178.9(2) . . . . ?
C3 C2 C1 C6 -3.5(5) . . . . ?
C7 C2 C1 C6 176.3(3) . . . . ?
C3 C2 C1 N1 169.9(3) . . . . ?
C7 C2 C1 N1 -10.4(5) . . . . ?
C3 C2 C1 Sr1 114.0(3) . . . . ?
C7 C2 C1 Sr1 -66.2(3) . . . . ?
C26 N1 C1 C6 -96.6(4) . . . . ?
Sr1 N1 C1 C6 83.4(3) . . . . ?
C26 N1 C1 C2 90.0(4) . . . . ?
Sr1 N1 C1 C2 -89.9(3) . . . . ?
C26 N1 C1 Sr1 179.9(3) . . . . ?
C3 C2 C7 C8 -88.9(4) . . . . ?
C1 C2 C7 C8 91.3(4) . . . . ?
C3 C2 C7 C12 36.9(4) . . . . ?
C1 C2 C7 C12 -142.8(3) . . . . ?
C5 C4 C3 C2 1.4(5) . . . . ?
C13 C4 C3 C2 -179.8(3) . . . . ?
C1 C2 C3 C4 1.1(5) . . . . ?
C7 C2 C3 C4 -178.6(3) . . . . ?
C2 C1 C6 C5 3.3(5) . . . . ?
N1 C1 C6 C5 -170.0(3) . . . . ?
Sr1 C1 C6 C5 -116.6(3) . . . . ?
C2 C1 C6 C19 -174.1(3) . . . . ?
N1 C1 C6 C19 12.5(5) . . . . ?
Sr1 C1 C6 C19 66.0(3) . . . . ?
N1 C26 C27 C28 -1.8(6) . . . . ?
C25 C26 C27 C28 178.8(4) . . . . ?
C1 C6 C5 C4 -0.8(5) . . . . ?
C19 C6 C5 C4 176.6(3) . . . . ?
C3 C4 C5 C6 -1.5(5) . . . . ?
C13 C4 C5 C6 179.6(3) . . . . ?
C32 C31 C30 N2 -170.6(3) . . . . ?
C36 C31 C30 N2 12.6(5) . . . . ?
C32 C31 C30 C35 3.2(5) . . . . ?
C36 C31 C30 C35 -173.5(4) . . . . ?
C32 C31 C30 Sr1 -113.6(3) . . . . ?
C36 C31 C30 Sr1 69.7(4) . . . . ?
C28 N2 C30 C31 -84.2(4) . . . . ?
Sr1 N2 C30 C31 93.7(3) . . . . ?
C28 N2 C30 C35 101.9(4) . . . . ?
Sr1 N2 C30 C35 -80.3(3) . . . . ?
C28 N2 C30 Sr1 -177.8(4) . . . . ?
C30 N2 C28 C27 -178.2(3) . . . . ?
Sr1 N2 C28 C27 4.8(6) . . . . ?
C30 N2 C28 C29 2.7(5) . . . . ?
Sr1 N2 C28 C29 -174.3(3) . . . . ?
C26 C27 C28 N2 -1.4(6) . . . . ?
C26 C27 C28 C29 177.7(4) . . . . ?
C5 C6 C19 C24 86.1(5) . . . . ?
C1 C6 C19 C24 -96.6(4) . . . . ?
C5 C6 C19 C20 -40.1(5) . . . . ?
C1 C6 C19 C20 137.3(4) . . . . ?
C3 C4 C13 C18 -63.2(5) . . . . ?
C5 C4 C13 C18 115.6(5) . . . . ?
C3 C4 C13 C14 65.3(5) . . . . ?
C5 C4 C13 C14 -115.9(4) . . . . ?
C2 C7 C8 C9 -177.0(3) . . . . ?
C12 C7 C8 C9 55.3(4) . . . . ?
C34 C33 C32 C31 0.7(5) . . . . ?
Sr1 C33 C32 C31 76.6(3) 2_656 . . . ?
C34 C33 C32 Sr1 -75.9(3) . . . 2_656 ?
C30 C31 C32 C33 -2.4(5) . . . . ?
C36 C31 C32 C33 174.5(4) . . . . ?
C30 C31 C32 Sr1 63.3(3) . . . 2_656 ?
C36 C31 C32 Sr1 -119.9(3) . . . 2_656 ?
C32 C33 C34 C35 0.1(6) . . . . ?
Sr1 C33 C34 C35 -78.5(3) 2_656 . . . ?
C32 C33 C34 Sr1 78.7(3) . . . 2_656 ?
C33 C34 C35 C30 0.7(6) . . . . ?
Sr1 C34 C35 C30 -69.5(3) 2_656 . . . ?
C33 C34 C35 C39 -177.1(4) . . . . ?
Sr1 C34 C35 C39 112.7(4) 2_656 . . . ?
C33 C34 C35 Sr1 70.2(3) . . . 2_656 ?
C31 C30 C35 C34 -2.4(5) . . . . ?
N2 C30 C35 C34 171.6(3) . . . . ?
Sr1 C30 C35 C34 120.1(3) . . . . ?
C31 C30 C35 C39 175.4(4) . . . . ?
N2 C30 C35 C39 -10.5(5) . . . . ?
Sr1 C30 C35 C39 -62.0(4) . . . . ?
C31 C30 C35 Sr1 -62.2(3) . . . 2_656 ?
N2 C30 C35 Sr1 111.8(3) . . . 2_656 ?
Sr1 C30 C35 Sr1 60.29(11) . . . 2_656 ?
C2 C7 C12 C11 176.5(3) . . . . ?
C8 C7 C12 C11 -55.6(4) . . . . ?
C34 C35 C39 C40 95.4(5) . . . . ?
C30 C35 C39 C40 -82.4(5) . . . . ?
Sr1 C35 C39 C40 175.0(3) 2_656 . . . ?
C34 C35 C39 C41 -27.4(6) . . . . ?
C30 C35 C39 C41 154.8(4) . . . . ?
Sr1 C35 C39 C41 52.2(4) 2_656 . . . ?
C32 C31 C36 C37 58.2(5) . . . . ?
C30 C31 C36 C37 -125.0(4) . . . . ?
C32 C31 C36 C38 -63.3(5) . . . . ?
C30 C31 C36 C38 113.4(4) . . . . ?
C7 C12 C11 C10 56.7(5) . . . . ?
C12 C11 C10 C9 -55.8(5) . . . . ?
C11 C10 C9 C8 55.3(5) . . . . ?
C7 C8 C9 C10 -55.9(5) . . . . ?
C47 C42 C43 C44 0.2(8) . . . . ?
C20 C19 C24 C23 -55.3(5) . . . . ?
C6 C19 C24 C23 177.1(4) . . . . ?
C18 C13 C14 C15 -52.2(6) . . . . ?
C4 C13 C14 C15 179.9(4) . . . . ?
C20 C21 C22 C23 54.2(6) . . . . ?
C24 C19 C20 C21 55.0(5) . . . . ?
C6 C19 C20 C21 -176.8(4) . . . . ?
C22 C21 C20 C19 -55.4(6) . . . . ?
C21 C22 C23 C24 -53.7(6) . . . . ?
C19 C24 C23 C22 54.9(6) . . . . ?
C13 C14 C15 C16 53.9(6) . . . . ?
C14 C13 C18 C17 52.1(7) . . . . ?
C4 C13 C18 C17 179.5(5) . . . . ?
C14 C15 C16 C17 -56.0(6) . . . . ?
C43 C42 C47 C46 0.0(8) . . . . ?
C42 C43 C44 C45 -0.2(9) . . . . ?
C43 C44 C45 C46 0.1(9) . . . . ?
C15 C16 C17 C18 54.7(7) . . . . ?
C13 C18 C17 C16 -52.2(7) . . . . ?
C44 C45 C46 C47 0.1(9) . . . . ?
C42 C47 C46 C45 -0.1(9) . . . . ?
C50 C49 C48 C50 1.3(11) . . . 2_667 ?
C48 C49 C50 C48 -1.3(11) . . . 2_667 ?
